data_1553872
loop_
_publ_author_name
'Zhu, Jing-Yan'
'Yang, Wu-Lin'
'Liu, Yang-Zi'
'Shang, Shao-Jing'
'Deng, Wei-Ping'

_publ_section_title
;
 A copper(i)-catalyzed asymmetric Mannich reaction of glycine Schiff bases
 with isatin-derived ketimines: enantioselective synthesis of
 3-substituted 3-aminooxindoles
;
_journal_issue 1
_journal_name_full 'Organic Chemistry Frontiers'
_journal_page_first 70
_journal_paper_doi 10.1039/C7QO00691H
_journal_volume 5
_journal_year 2018
_chemical_absolute_configuration ad
_chemical_formula_sum 'C30 H30 I N3 O5'
_chemical_formula_weight 639.47
_space_group_crystal_system orthorhombic
_space_group_IT_number 19
_space_group_name_Hall 'P 2ac 2ab'
_space_group_name_H-M_alt 'P 21 21 21'
_atom_sites_solution_hydrogens mixed
_audit_creation_method SHELXL-2013
_audit_update_record
;
2017-07-27 deposited with the CCDC.
2017-09-20 downloaded from the CCDC.
;
_cell_angle_alpha 90
_cell_angle_beta 90
_cell_angle_gamma 90
_cell_formula_units_Z 4
_cell_length_a 12.1518(14)
_cell_length_b 12.3848(15)
_cell_length_c 19.412(2)
_cell_measurement_reflns_used 6244
_cell_measurement_temperature 293(2)
_cell_measurement_theta_max 45.672
_cell_measurement_theta_min 4.696
_cell_volume 2921.5(6)
_computing_cell_refinement 'Bruker SMART'
_computing_data_collection 'Bruker SMART'
_computing_data_reduction 'Bruker SHELXTL'
_computing_molecular_graphics 'Bruker SHELXTL'
_computing_publication_material 'Bruker SHELXTL'
_computing_structure_refinement 'SHELXL-2013 (Sheldrick, 2013)'
_computing_structure_solution 'Bruker SHELXTL'
_diffrn_ambient_temperature 293(2)
_diffrn_measured_fraction_theta_full 1.000
_diffrn_measured_fraction_theta_max 1.000
_diffrn_measurement_device_type 'CCD area detector'
_diffrn_measurement_method 'phi and omega scans'
_diffrn_radiation_type MoK\a
_diffrn_radiation_wavelength 0.71073
_diffrn_reflns_av_R_equivalents 0.0315
_diffrn_reflns_av_unetI/netI 0.0364
_diffrn_reflns_Laue_measured_fraction_full 1.000
_diffrn_reflns_Laue_measured_fraction_max 1.000
_diffrn_reflns_limit_h_max 14
_diffrn_reflns_limit_h_min -13
_diffrn_reflns_limit_k_max 15
_diffrn_reflns_limit_k_min -12
_diffrn_reflns_limit_l_max 23
_diffrn_reflns_limit_l_min -21
_diffrn_reflns_number 16812
_diffrn_reflns_point_group_measured_fraction_full 1.000
_diffrn_reflns_point_group_measured_fraction_max 1.000
_diffrn_reflns_theta_full 25.242
_diffrn_reflns_theta_max 25.499
_diffrn_reflns_theta_min 1.950
_exptl_absorpt_coefficient_mu 1.138
_exptl_absorpt_correction_T_max 0.7456
_exptl_absorpt_correction_T_min 0.6755
_exptl_absorpt_correction_type multi-scan
_exptl_absorpt_process_details sadabs
_exptl_crystal_colour colorless
_exptl_crystal_density_diffrn 1.454
_exptl_crystal_description prismatic
_exptl_crystal_F_000 1296
_exptl_crystal_size_max 0.200
_exptl_crystal_size_mid 0.170
_exptl_crystal_size_min 0.130
_refine_diff_density_max 0.648
_refine_diff_density_min -0.185
_refine_diff_density_rms 0.054
_refine_ls_abs_structure_details
; 
 Flack x determined using 1953 quotients [(I+)-(I-)]/[(I+)+(I-)] 
 (Parsons and Flack (2004), Acta Cryst. A60, s61). 
;
_refine_ls_abs_structure_Flack -0.019(8)
_refine_ls_extinction_method none
_refine_ls_goodness_of_fit_ref 1.038
_refine_ls_hydrogen_treatment mixed
_refine_ls_matrix_type full
_refine_ls_number_parameters 361
_refine_ls_number_reflns 5433
_refine_ls_number_restraints 1
_refine_ls_restrained_S_all 1.038
_refine_ls_R_factor_all 0.0383
_refine_ls_R_factor_gt 0.0336
_refine_ls_shift/su_max 0.001
_refine_ls_shift/su_mean 0.000
_refine_ls_structure_factor_coef Fsqd
_refine_ls_weighting_details 'w=1/[\s^2^(Fo^2^)+(0.0443P)^2^] where P=(Fo^2^+2Fc^2^)/3'
_refine_ls_weighting_scheme calc
_refine_ls_wR_factor_gt 0.0775
_refine_ls_wR_factor_ref 0.0799
_reflns_Friedel_coverage 0.774
_reflns_Friedel_fraction_full 1.000
_reflns_Friedel_fraction_max 1.000
_reflns_number_gt 4858
_reflns_number_total 5433
_reflns_threshold_expression 'I > 2\s(I)'
_cod_data_source_file c7qo00691h2.cif
_cod_data_source_block cd17236
_cod_database_code 1553872
_shelx_space_group_comment
; 
The symmetry employed for this shelxl refinement is uniquely defined 
by the following loop, which should always be used as a source of 
symmetry information in preference to the above space-group names. 
They are only intended as comments. 
;
_shelx_estimated_absorpt_t_min 0.804
_shelx_estimated_absorpt_t_max 0.866
_shelxl_version_number 2013-4

loop_
_space_group_symop_operation_xyz
'x, y, z'
'-x+1/2, -y, z+1/2'
'-x, y+1/2, -z+1/2'
'x+1/2, -y+1/2, -z'

loop_
_atom_site_label
_atom_site_type_symbol
_atom_site_fract_x
_atom_site_fract_y
_atom_site_fract_z
_atom_site_U_iso_or_equiv
_atom_site_adp_type
_atom_site_occupancy
_atom_site_site_symmetry_order
_atom_site_calc_flag
_atom_site_refinement_flags_posn
_atom_site_refinement_flags_adp
I1 I 0.56050(3) -0.20790(3) 0.72223(2) 0.06761(14) Uani 1 1 d . .
N1 N 0.4468(3) 0.1964(3) 0.54602(16) 0.0419(7) Uani 1 1 d . .
N2 N 0.2089(3) 0.0444(3) 0.56396(17) 0.0411(8) Uani 1 1 d D .
N3 N 0.4418(3) -0.0089(3) 0.44619(15) 0.0406(7) Uani 1 1 d . .
O1 O 0.2922(3) 0.2303(3) 0.48142(16) 0.0545(8) Uani 1 1 d . .
O2 O 0.1492(3) 0.0025(3) 0.42496(17) 0.0636(9) Uani 1 1 d . .
O3 O 0.2904(3) 0.0483(3) 0.35945(15) 0.0638(10) Uani 1 1 d . .
O4 O 0.2388(3) 0.1572(3) 0.65263(17) 0.0635(10) Uani 1 1 d . .
O5 O 0.0675(2) 0.1010(3) 0.62373(13) 0.0525(8) Uani 1 1 d . .
C1 C 0.4846(3) 0.1119(3) 0.5872(2) 0.0387(9) Uani 1 1 d . .
C2 C 0.5808(4) 0.1071(4) 0.6253(2) 0.0488(11) Uani 1 1 d . .
H2 H 0.6310 0.1637 0.6250 0.059 Uiso 1 1 calc R U
C3 C 0.5994(4) 0.0145(4) 0.6641(2) 0.0494(11) Uani 1 1 d . .
H3 H 0.6623 0.0096 0.6912 0.059 Uiso 1 1 calc R U
C4 C 0.5259(3) -0.0700(4) 0.6630(2) 0.0443(10) Uani 1 1 d . .
C5 C 0.4300(4) -0.0650(4) 0.6234(2) 0.0434(9) Uani 1 1 d . .
H5 H 0.3808 -0.1225 0.6225 0.052 Uiso 1 1 calc R U
C6 C 0.4107(3) 0.0266(3) 0.58634(19) 0.0366(9) Uani 1 1 d . .
C7 C 0.3198(3) 0.0544(3) 0.53677(19) 0.0377(9) Uani 1 1 d . .
C8 C 0.3479(3) 0.1718(3) 0.5172(2) 0.0404(10) Uani 1 1 d . .
C9 C 0.5022(4) 0.2991(4) 0.5380(3) 0.0587(12) Uani 1 1 d . .
H9A H 0.4659 0.3406 0.5029 0.088 Uiso 1 1 calc R U
H9B H 0.5774 0.2870 0.5249 0.088 Uiso 1 1 calc R U
H9C H 0.5000 0.3379 0.5808 0.088 Uiso 1 1 calc R U
C10 C 0.3287(3) -0.0184(4) 0.4714(2) 0.0390(9) Uani 1 1 d . .
H10 H 0.3154 -0.0936 0.4848 0.047 Uiso 1 1 calc R U
C11 C 0.2456(4) 0.0131(4) 0.4167(2) 0.0450(10) Uani 1 1 d . .
C12 C 0.2152(5) 0.0785(7) 0.3053(3) 0.094(2) Uani 1 1 d . .
H12A H 0.1695 0.0179 0.2938 0.142 Uiso 1 1 calc R U
H12B H 0.2562 0.1005 0.2654 0.142 Uiso 1 1 calc R U
H12C H 0.1699 0.1373 0.3207 0.142 Uiso 1 1 calc R U
C13 C 0.1769(3) 0.1060(4) 0.6175(2) 0.0421(10) Uani 1 1 d . .
C14 C 0.0106(4) 0.1410(4) 0.6856(2) 0.0468(11) Uani 1 1 d . .
C15 C -0.1083(5) 0.1165(7) 0.6706(3) 0.090(2) Uani 1 1 d . .
H15A H -0.1335 0.1617 0.6336 0.135 Uiso 1 1 calc R U
H15B H -0.1517 0.1301 0.7110 0.135 Uiso 1 1 calc R U
H15C H -0.1156 0.0420 0.6575 0.135 Uiso 1 1 calc R U
C16 C 0.0541(7) 0.0795(7) 0.7459(3) 0.100(2) Uani 1 1 d . .
H16A H 0.0415 0.0037 0.7390 0.150 Uiso 1 1 calc R U
H16B H 0.0171 0.1026 0.7870 0.150 Uiso 1 1 calc R U
H16C H 0.1316 0.0925 0.7504 0.150 Uiso 1 1 calc R U
C17 C 0.0246(6) 0.2605(6) 0.6925(5) 0.111(3) Uani 1 1 d . .
H17A H 0.0991 0.2764 0.7055 0.166 Uiso 1 1 calc R U
H17B H -0.0247 0.2872 0.7272 0.166 Uiso 1 1 calc R U
H17C H 0.0084 0.2945 0.6492 0.166 Uiso 1 1 calc R U
C18 C 0.4971(3) -0.0933(4) 0.43408(18) 0.0385(9) Uani 1 1 d . .
C19 C 0.6112(3) -0.0772(4) 0.4077(2) 0.0434(10) Uani 1 1 d . .
C20 C 0.6576(4) 0.0246(5) 0.4079(3) 0.0570(13) Uani 1 1 d . .
H20 H 0.6196 0.0814 0.4283 0.068 Uiso 1 1 calc R U
C21 C 0.7592(4) 0.0439(6) 0.3786(3) 0.0691(15) Uani 1 1 d . .
H21 H 0.7894 0.1129 0.3795 0.083 Uiso 1 1 calc R U
C22 C 0.8152(4) -0.0399(6) 0.3482(3) 0.0718(17) Uani 1 1 d . .
H22 H 0.8829 -0.0272 0.3274 0.086 Uiso 1 1 calc R U
C23 C 0.7720(4) -0.1421(6) 0.3482(2) 0.0679(16) Uani 1 1 d . .
H23 H 0.8112 -0.1988 0.3286 0.082 Uiso 1 1 calc R U
C24 C 0.6694(4) -0.1608(5) 0.3777(2) 0.0537(12) Uani 1 1 d . .
H24 H 0.6397 -0.2300 0.3772 0.064 Uiso 1 1 calc R U
C25 C 0.4547(3) -0.2052(4) 0.44259(19) 0.0427(9) Uani 1 1 d . .
C26 C 0.4983(4) -0.2732(4) 0.4926(2) 0.0581(13) Uani 1 1 d . .
H26 H 0.5587 -0.2508 0.5183 0.070 Uiso 1 1 calc R U
C27 C 0.4524(5) -0.3743(5) 0.5044(3) 0.0754(17) Uani 1 1 d . .
H27 H 0.4821 -0.4196 0.5378 0.090 Uiso 1 1 calc R U
C28 C 0.3626(6) -0.4072(5) 0.4662(3) 0.0756(17) Uani 1 1 d . .
H28 H 0.3306 -0.4740 0.4749 0.091 Uiso 1 1 calc R U
C29 C 0.3211(5) -0.3431(5) 0.4165(3) 0.0704(15) Uani 1 1 d . .
H29 H 0.2620 -0.3669 0.3901 0.085 Uiso 1 1 calc R U
C30 C 0.3661(4) -0.2415(4) 0.4044(3) 0.0566(12) Uani 1 1 d . .
H30 H 0.3363 -0.1975 0.3703 0.068 Uiso 1 1 calc R U
H2A H 0.163(3) 0.015(3) 0.5423(18) 0.032(11) Uiso 1 1 d D .

loop_
_atom_site_aniso_label
_atom_site_aniso_U_11
_atom_site_aniso_U_22
_atom_site_aniso_U_33
_atom_site_aniso_U_23
_atom_site_aniso_U_13
_atom_site_aniso_U_12
I1 0.0648(2) 0.0683(2) 0.0697(2) 0.01677(17) -0.00935(17) 0.00419(18)
N1 0.0319(17) 0.0406(18) 0.0532(18) -0.0029(16) 0.0024(15) -0.0066(17)
N2 0.0259(18) 0.053(2) 0.0445(19) -0.0111(17) 0.0033(15) -0.0044(16)
N3 0.0295(16) 0.053(2) 0.0396(16) -0.0042(14) 0.0023(15) 0.0008(18)
O1 0.0478(18) 0.049(2) 0.067(2) 0.0069(16) -0.0039(15) 0.0054(15)
O2 0.0367(19) 0.092(3) 0.062(2) -0.008(2) -0.0034(15) -0.0013(17)
O3 0.0472(19) 0.101(3) 0.0432(16) 0.0054(18) 0.0037(14) 0.0184(19)
O4 0.0379(18) 0.082(2) 0.071(2) -0.0327(19) 0.0034(16) -0.0085(17)
O5 0.0322(15) 0.087(2) 0.0386(13) -0.0141(14) 0.0081(13) -0.0008(17)
C1 0.031(2) 0.044(2) 0.041(2) -0.0046(18) 0.0062(17) 0.0011(17)
C2 0.036(2) 0.049(3) 0.062(3) -0.008(2) -0.003(2) -0.008(2)
C3 0.034(2) 0.064(3) 0.050(2) -0.006(2) -0.0077(18) 0.001(2)
C4 0.041(2) 0.048(3) 0.043(2) 0.0015(19) 0.0016(18) 0.0034(19)
C5 0.037(2) 0.045(2) 0.048(2) -0.0014(18) 0.005(2) -0.008(2)
C6 0.027(2) 0.043(2) 0.0404(19) -0.0051(18) 0.0023(15) -0.0017(16)
C7 0.0249(19) 0.043(2) 0.045(2) -0.0070(18) 0.0025(17) -0.0019(17)
C8 0.036(2) 0.043(2) 0.042(2) -0.0053(19) 0.0095(18) 0.0028(18)
C9 0.046(3) 0.052(3) 0.078(3) 0.001(3) 0.006(2) -0.011(2)
C10 0.030(2) 0.042(2) 0.045(2) -0.0041(18) 0.0047(17) 0.0015(18)
C11 0.036(2) 0.051(3) 0.048(2) -0.010(2) 0.0014(19) 0.008(2)
C12 0.071(4) 0.156(7) 0.056(3) 0.007(4) -0.008(3) 0.041(4)
C13 0.029(2) 0.054(3) 0.043(2) 0.000(2) 0.0039(18) 0.002(2)
C14 0.041(2) 0.061(3) 0.038(2) -0.006(2) 0.0103(18) 0.004(2)
C15 0.046(3) 0.143(7) 0.081(4) -0.040(4) 0.027(3) -0.010(4)
C16 0.100(5) 0.144(7) 0.056(3) 0.026(4) 0.022(3) 0.031(5)
C17 0.090(5) 0.078(5) 0.165(7) -0.026(5) 0.053(5) 0.009(4)
C18 0.034(2) 0.051(3) 0.0302(18) -0.0003(18) -0.0034(16) 0.0081(19)
C19 0.031(2) 0.064(3) 0.035(2) 0.005(2) -0.0006(17) 0.006(2)
C20 0.040(3) 0.072(4) 0.059(3) 0.000(3) 0.009(2) 0.008(2)
C21 0.040(3) 0.087(4) 0.080(3) 0.013(3) 0.008(3) -0.004(3)
C22 0.040(3) 0.117(5) 0.059(3) 0.022(3) 0.015(2) 0.012(3)
C23 0.051(3) 0.101(5) 0.052(3) 0.007(3) 0.015(2) 0.030(3)
C24 0.043(3) 0.070(3) 0.048(2) 0.004(2) 0.000(2) 0.013(2)
C25 0.039(2) 0.049(2) 0.0399(19) -0.0026(19) 0.0074(16) 0.013(2)
C26 0.051(3) 0.069(4) 0.054(2) 0.011(3) 0.004(2) 0.020(3)
C27 0.076(4) 0.068(3) 0.083(4) 0.030(3) 0.027(3) 0.033(3)
C28 0.081(4) 0.052(3) 0.093(4) 0.007(3) 0.014(4) 0.004(3)
C29 0.072(3) 0.059(3) 0.081(4) -0.014(3) -0.005(3) -0.008(3)
C30 0.066(3) 0.046(3) 0.058(3) -0.007(2) -0.008(2) 0.005(2)

loop_
_atom_type_symbol
_atom_type_description
_atom_type_scat_dispersion_real
_atom_type_scat_dispersion_imag
_atom_type_scat_source
C C 0.0033 0.0016 'International Tables Vol C Tables 4.2.6.8 and 6.1.1.4'
H H 0.0000 0.0000 'International Tables Vol C Tables 4.2.6.8 and 6.1.1.4'
N N 0.0061 0.0033 'International Tables Vol C Tables 4.2.6.8 and 6.1.1.4'
O O 0.0106 0.0060 'International Tables Vol C Tables 4.2.6.8 and 6.1.1.4'
I I -0.4742 1.8119 'International Tables Vol C Tables 4.2.6.8 and 6.1.1.4'

loop_
_geom_angle_atom_site_label_1
_geom_angle_atom_site_label_2
_geom_angle_atom_site_label_3
_geom_angle
C8 N1 C1 111.0(3)
C8 N1 C9 124.3(4)
C1 N1 C9 124.6(4)
C13 N2 C7 120.0(4)
C13 N2 H2A 118(3)
C7 N2 H2A 120(3)
C18 N3 C10 119.6(4)
C11 O3 C12 116.1(4)
C13 O5 C14 121.7(3)
C2 C1 C6 121.4(4)
C2 C1 N1 128.1(4)
C6 C1 N1 110.5(3)
C1 C2 C3 117.5(4)
C1 C2 H2 121.2
C3 C2 H2 121.2
C4 C3 C2 120.8(4)
C4 C3 H3 119.6
C2 C3 H3 119.6
C3 C4 C5 121.1(4)
C3 C4 I1 118.6(3)
C5 C4 I1 120.2(3)
C6 C5 C4 118.0(4)
C6 C5 H5 121.0
C4 C5 H5 121.0
C5 C6 C1 121.1(4)
C5 C6 C7 130.8(4)
C1 C6 C7 108.0(4)
N2 C7 C6 115.4(3)
N2 C7 C8 112.0(3)
C6 C7 C8 102.2(3)
N2 C7 C10 108.1(3)
C6 C7 C10 109.7(3)
C8 C7 C10 109.3(3)
O1 C8 N1 126.5(4)
O1 C8 C7 125.7(4)
N1 C8 C7 107.8(3)
N1 C9 H9A 109.5
N1 C9 H9B 109.5
H9A C9 H9B 109.5
N1 C9 H9C 109.5
H9A C9 H9C 109.5
H9B C9 H9C 109.5
N3 C10 C11 111.8(3)
N3 C10 C7 106.9(3)
C11 C10 C7 112.0(3)
N3 C10 H10 108.7
C11 C10 H10 108.7
C7 C10 H10 108.7
O2 C11 O3 124.0(4)
O2 C11 C10 122.2(4)
O3 C11 C10 113.7(4)
O3 C12 H12A 109.5
O3 C12 H12B 109.5
H12A C12 H12B 109.5
O3 C12 H12C 109.5
H12A C12 H12C 109.5
H12B C12 H12C 109.5
O4 C13 O5 126.7(4)
O4 C13 N2 124.0(4)
O5 C13 N2 109.3(4)
O5 C14 C16 107.6(4)
O5 C14 C17 110.6(5)
C16 C14 C17 113.3(6)
O5 C14 C15 103.0(4)
C16 C14 C15 112.9(6)
C17 C14 C15 109.0(6)
C14 C15 H15A 109.5
C14 C15 H15B 109.5
H15A C15 H15B 109.5
C14 C15 H15C 109.5
H15A C15 H15C 109.5
H15B C15 H15C 109.5
C14 C16 H16A 109.5
C14 C16 H16B 109.5
H16A C16 H16B 109.5
C14 C16 H16C 109.5
H16A C16 H16C 109.5
H16B C16 H16C 109.5
C14 C17 H17A 109.5
C14 C17 H17B 109.5
H17A C17 H17B 109.5
C14 C17 H17C 109.5
H17A C17 H17C 109.5
H17B C17 H17C 109.5
N3 C18 C25 124.4(4)
N3 C18 C19 116.6(4)
C25 C18 C19 119.0(4)
C20 C19 C24 118.4(4)
C20 C19 C18 120.0(4)
C24 C19 C18 121.4(5)
C21 C20 C19 121.5(5)
C21 C20 H20 119.2
C19 C20 H20 119.2
C22 C21 C20 119.2(6)
C22 C21 H21 120.4
C20 C21 H21 120.4
C23 C22 C21 120.5(5)
C23 C22 H22 119.7
C21 C22 H22 119.7
C22 C23 C24 119.8(5)
C22 C23 H23 120.1
C24 C23 H23 120.1
C19 C24 C23 120.5(5)
C19 C24 H24 119.8
C23 C24 H24 119.8
C30 C25 C26 118.4(5)
C30 C25 C18 120.8(4)
C26 C25 C18 120.6(4)
C25 C26 C27 120.5(5)
C25 C26 H26 119.7
C27 C26 H26 119.7
C28 C27 C26 119.6(5)
C28 C27 H27 120.2
C26 C27 H27 120.2
C29 C28 C27 120.5(6)
C29 C28 H28 119.8
C27 C28 H28 119.8
C28 C29 C30 120.4(6)
C28 C29 H29 119.8
C30 C29 H29 119.8
C25 C30 C29 120.6(5)
C25 C30 H30 119.7
C29 C30 H30 119.7

loop_
_geom_bond_atom_site_label_1
_geom_bond_atom_site_label_2
_geom_bond_distance
I1 C4 2.102(4)
N1 C8 1.361(5)
N1 C1 1.395(5)
N1 C9 1.447(6)
N2 C13 1.346(5)
N2 C7 1.453(5)
N2 H2A 0.79(2)
N3 C18 1.265(5)
N3 C10 1.464(5)
O1 C8 1.211(5)
O2 C11 1.189(5)
O3 C11 1.313(6)
O3 C12 1.442(6)
O4 C13 1.197(5)
O5 C13 1.336(5)
O5 C14 1.472(5)
C1 C2 1.383(6)
C1 C6 1.387(6)
C2 C3 1.391(7)
C2 H2 0.9300
C3 C4 1.376(7)
C3 H3 0.9300
C4 C5 1.396(6)
C5 C6 1.364(6)
C5 H5 0.9300
C6 C7 1.505(5)
C7 C8 1.541(6)
C7 C10 1.560(5)
C9 H9A 0.9600
C9 H9B 0.9600
C9 H9C 0.9600
C10 C11 1.516(6)
C10 H10 0.9800
C12 H12A 0.9600
C12 H12B 0.9600
C12 H12C 0.9600
C14 C16 1.492(7)
C14 C17 1.495(8)
C14 C15 1.506(7)
C15 H15A 0.9600
C15 H15B 0.9600
C15 H15C 0.9600
C16 H16A 0.9600
C16 H16B 0.9600
C16 H16C 0.9600
C17 H17A 0.9600
C17 H17B 0.9600
C17 H17C 0.9600
C18 C25 1.488(6)
C18 C19 1.492(6)
C19 C20 1.381(8)
C19 C24 1.382(7)
C20 C21 1.379(7)
C20 H20 0.9300
C21 C22 1.375(9)
C21 H21 0.9300
C22 C23 1.370(9)
C22 H22 0.9300
C23 C24 1.391(7)
C23 H23 0.9300
C24 H24 0.9300
C25 C30 1.383(6)
C25 C26 1.389(6)
C26 C27 1.391(8)
C26 H26 0.9300
C27 C28 1.380(9)
C27 H27 0.9300
C28 C29 1.348(9)
C28 H28 0.9300
C29 C30 1.393(8)
C29 H29 0.9300
C30 H30 0.9300

loop_
_geom_hbond_atom_site_label_D
_geom_hbond_atom_site_label_H
_geom_hbond_atom_site_label_A
_geom_hbond_distance_DH
_geom_hbond_distance_HA
_geom_hbond_distance_DA
_geom_hbond_angle_DHA
N2 H2A O2 0.79(2) 2.29(3) 2.842(5) 128(4)
C17 H17A O4 0.96 2.47 3.002(8) 114.6
C16 H16C O4 0.96 2.44 3.040(8) 120.5
N2 H2A O2 0.79(2) 2.29(3) 2.842(5) 128(4)
C17 H17A O4 0.96 2.47 3.002(8) 114.6
C16 H16C O4 0.96 2.44 3.040(8) 120.5
N2 H2A O2 0.79(2) 2.29(3) 2.842(5) 128(4)
N2 H2A O2 0.79(2) 2.29(3) 2.842(5) 128(4)
N2 H2A O2 0.79(2) 2.29(3) 2.842(5) 128(4)
N2 H2A O2 0.79(2) 2.29(3) 2.842(5) 128(4)
C16 H16C O4 0.96 2.44 3.040(8) 120.5
C17 H17A O4 0.96 2.47 3.002(8) 114.6
N2 H2A O2 0.79(2) 2.29(3) 2.842(5) 128(4)

loop_
_geom_torsion_atom_site_label_1
_geom_torsion_atom_site_label_2
_geom_torsion_atom_site_label_3
_geom_torsion_atom_site_label_4
_geom_torsion
C8 N1 C1 C2 -179.3(4)
C9 N1 C1 C2 -2.6(7)
C8 N1 C1 C6 0.6(4)
C9 N1 C1 C6 177.3(4)
C6 C1 C2 C3 -1.6(6)
N1 C1 C2 C3 178.4(4)
C1 C2 C3 C4 1.7(7)
C2 C3 C4 C5 -0.7(7)
C2 C3 C4 I1 179.4(3)
C3 C4 C5 C6 -0.5(6)
I1 C4 C5 C6 179.4(3)
C4 C5 C6 C1 0.6(6)
C4 C5 C6 C7 176.4(4)
C2 C1 C6 C5 0.4(6)
N1 C1 C6 C5 -179.5(4)
C2 C1 C6 C7 -176.2(4)
N1 C1 C6 C7 3.8(4)
C13 N2 C7 C6 62.0(5)
C13 N2 C7 C8 -54.3(5)
C13 N2 C7 C10 -174.7(4)
C5 C6 C7 N2 55.8(6)
C1 C6 C7 N2 -127.9(4)
C5 C6 C7 C8 177.6(4)
C1 C6 C7 C8 -6.1(4)
C5 C6 C7 C10 -66.5(5)
C1 C6 C7 C10 109.7(4)
C1 N1 C8 O1 176.7(4)
C9 N1 C8 O1 -0.1(7)
C1 N1 C8 C7 -4.7(4)
C9 N1 C8 C7 178.6(4)
N2 C7 C8 O1 -50.7(5)
C6 C7 C8 O1 -174.8(4)
C10 C7 C8 O1 69.0(5)
N2 C7 C8 N1 130.6(3)
C6 C7 C8 N1 6.5(4)
C10 C7 C8 N1 -109.6(4)
C18 N3 C10 C11 -108.3(4)
C18 N3 C10 C7 128.9(4)
N2 C7 C10 N3 -178.6(3)
C6 C7 C10 N3 -52.0(4)
C8 C7 C10 N3 59.3(4)
N2 C7 C10 C11 58.7(4)
C6 C7 C10 C11 -174.7(4)
C8 C7 C10 C11 -63.4(4)
C12 O3 C11 O2 2.2(8)
C12 O3 C11 C10 179.5(5)
N3 C10 C11 O2 173.7(4)
C7 C10 C11 O2 -66.5(6)
N3 C10 C11 O3 -3.7(5)
C7 C10 C11 O3 116.2(4)
C14 O5 C13 O4 -13.6(7)
C14 O5 C13 N2 167.0(4)
C7 N2 C13 O4 -13.0(7)
C7 N2 C13 O5 166.5(4)
C13 O5 C14 C16 -59.2(6)
C13 O5 C14 C17 65.0(6)
C13 O5 C14 C15 -178.6(5)
C10 N3 C18 C25 1.0(6)
C10 N3 C18 C19 179.2(3)
N3 C18 C19 C20 10.3(5)
C25 C18 C19 C20 -171.4(4)
N3 C18 C19 C24 -164.6(4)
C25 C18 C19 C24 13.7(5)
C24 C19 C20 C21 0.5(7)
C18 C19 C20 C21 -174.5(4)
C19 C20 C21 C22 0.4(8)
C20 C21 C22 C23 -1.5(8)
C21 C22 C23 C24 1.7(8)
C20 C19 C24 C23 -0.3(7)
C18 C19 C24 C23 174.6(4)
C22 C23 C24 C19 -0.8(7)
N3 C18 C25 C30 61.7(6)
C19 C18 C25 C30 -116.5(4)
N3 C18 C25 C26 -113.7(5)
C19 C18 C25 C26 68.1(5)
C30 C25 C26 C27 -1.0(6)
C18 C25 C26 C27 174.5(4)
C25 C26 C27 C28 -0.2(7)
C26 C27 C28 C29 1.7(8)
C27 C28 C29 C30 -2.0(9)
C26 C25 C30 C29 0.8(7)
C18 C25 C30 C29 -174.7(4)
C28 C29 C30 C25 0.7(8)
